data_7061086
loop_
_publ_author_name
'Shahsavari, Hamid R.'
'Paziresh, Sareh'

_publ_section_title
;
 The impact of cyclometalated and phosphine ligands on the luminescence
 properties of cycloplatinated(ii) complexes: photophysical and
 theoretical investigations
;
_journal_issue 48
_journal_name_full 'New Journal of Chemistry'
_journal_page_first 22732
_journal_page_last 22740
_journal_paper_doi 10.1039/D1NJ04242D
_journal_volume 45
_journal_year 2021
_chemical_formula_moiety 'C13 H12 Cl F2 N O Pt S'
_chemical_formula_sum 'C13 H12 Cl F2 N O Pt S'
_chemical_formula_weight 498.73
_space_group_crystal_system triclinic
_space_group_IT_number 2
_space_group_name_Hall '-P 1'
_space_group_name_H-M_alt 'P -1'
_atom_sites_solution_hydrogens geom
_audit_creation_method SHELXL-2014
_audit_update_record
;
2021-08-22 deposited with the CCDC.	2021-11-09 downloaded from the CCDC.
;
_cell_angle_alpha 63.89(3)
_cell_angle_beta 72.81(3)
_cell_angle_gamma 77.20(3)
_cell_formula_units_Z 2
_cell_length_a 7.1150(14)
_cell_length_b 10.484(2)
_cell_length_c 10.900(2)
_cell_measurement_reflns_used 2235
_cell_measurement_temperature 293(2)
_cell_measurement_theta_max 28.45
_cell_measurement_theta_min 2.50
_cell_volume 693.5(3)
_computing_cell_refinement 'X-Area 1.31 (Stoe & Cie GmbH, 2005)'
_computing_data_collection 'X-Area 1.31 (Stoe & Cie GmbH, 2005)'
_computing_data_reduction 'X-Area 1.31 (Stoe & Cie GmbH, 2005)'
_computing_molecular_graphics 'SHELXTL (Sheldrick, 2008)'
_computing_publication_material
;
SHELXTL (Sheldrick, 2008), PLATON (Spek, 2003)
;
_computing_structure_refinement 'SHELXTL (Sheldrick, 2008)'
_computing_structure_solution 'SHELXTL (Sheldrick, 2008)'
_diffrn_ambient_temperature 293(2)
_diffrn_detector_area_resol_mean '0.15 mm'
_diffrn_measured_fraction_theta_full 0.996
_diffrn_measured_fraction_theta_max 0.996
_diffrn_measurement_device_type 'STOE IPDS II'
_diffrn_measurement_method \f
_diffrn_radiation_monochromator graphite
_diffrn_radiation_source 'fine-focus sealed tube'
_diffrn_radiation_type MoK\a
_diffrn_radiation_wavelength 0.71073
_diffrn_reflns_av_R_equivalents 0.2490
_diffrn_reflns_av_unetI/netI 0.1971
_diffrn_reflns_Laue_measured_fraction_full 0.996
_diffrn_reflns_Laue_measured_fraction_max 0.996
_diffrn_reflns_limit_h_max 8
_diffrn_reflns_limit_h_min -8
_diffrn_reflns_limit_k_max 12
_diffrn_reflns_limit_k_min -12
_diffrn_reflns_limit_l_max 12
_diffrn_reflns_limit_l_min -12
_diffrn_reflns_number 5305
_diffrn_reflns_point_group_measured_fraction_full 0.996
_diffrn_reflns_point_group_measured_fraction_max 0.996
_diffrn_reflns_theta_full 25.000
_diffrn_reflns_theta_max 24.995
_diffrn_reflns_theta_min 3.014
_exptl_absorpt_coefficient_mu 10.475
_exptl_absorpt_correction_T_max 0.9929
_exptl_absorpt_correction_T_min 0.8790
_exptl_absorpt_correction_type numerical
_exptl_absorpt_process_details '(X-SHAPE; Stoe & Cie, 2004)'
_exptl_crystal_colour yellow
_exptl_crystal_density_diffrn 2.388
_exptl_crystal_description block
_exptl_crystal_F_000 468
_exptl_crystal_size_max 0.530
_exptl_crystal_size_mid 0.300
_exptl_crystal_size_min 0.200
_refine_diff_density_max 2.904
_refine_diff_density_min -4.252
_refine_diff_density_rms 0.401
_refine_ls_extinction_method none
_refine_ls_goodness_of_fit_ref 0.943
_refine_ls_hydrogen_treatment constr
_refine_ls_matrix_type full
_refine_ls_number_parameters 183
_refine_ls_number_reflns 2446
_refine_ls_number_restraints 0
_refine_ls_restrained_S_all 0.943
_refine_ls_R_factor_all 0.0934
_refine_ls_R_factor_gt 0.0814
_refine_ls_shift/su_max 0.000
_refine_ls_shift/su_mean 0.000
_refine_ls_structure_factor_coef Fsqd
_refine_ls_weighting_details 'w=1/[\s^2^(Fo^2^)+(0.0815P)^2^] where P=(Fo^2^+2Fc^2^)/3'
_refine_ls_weighting_scheme calc
_refine_ls_wR_factor_gt 0.1750
_refine_ls_wR_factor_ref 0.1789
_reflns_Friedel_coverage 0.000
_reflns_number_gt 1908
_reflns_number_total 2446
_reflns_threshold_expression 'I > 2\s(I)'
_cod_data_source_file d1nj04242d3.cif
_cod_data_source_block shelx
_cod_depositor_comments 'Adding full bibliography for 7061086--7061087.cif.'
_cod_database_code 7061086
_shelx_space_group_comment
;
The symmetry employed for this shelxl refinement is uniquely defined
by the following loop, which should always be used as a source of
symmetry information in preference to the above space-group names.
They are only intended as comments.
;
_shelx_estimated_absorpt_t_min 0.072
_shelx_estimated_absorpt_t_max 0.228
_shelxl_version_number 2014-1

loop_
_space_group_symop_operation_xyz
'x, y, z'
'-x, -y, -z'

loop_
_atom_site_label
_atom_site_type_symbol
_atom_site_fract_x
_atom_site_fract_y
_atom_site_fract_z
_atom_site_U_iso_or_equiv
_atom_site_adp_type
_atom_site_occupancy
_atom_site_site_symmetry_order
_atom_site_calc_flag
_atom_site_refinement_flags_posn
_atom_site_refinement_flags_adp
_atom_site_refinement_flags_occupancy
_atom_site_disorder_assembly
_atom_site_disorder_group
Pt1 Pt 0.26423(10) 0.20302(7) 0.28637(8) 0.0321(3) Uani 1 1 d . . . . .
Cl1 Cl 0.2392(11) 0.4577(5) 0.1872(7) 0.0690(18) Uani 1 1 d . . . . .
S1 S 0.3259(7) 0.2065(5) 0.0725(5) 0.0353(10) Uani 1 1 d . . . . .
F2 F 0.2216(19) -0.2470(15) 0.7592(14) 0.057(3) Uani 1 1 d . . . . .
F1 F 0.421(2) -0.3530(13) 0.3679(15) 0.068(4) Uani 1 1 d . . . . .
O1 O 0.257(2) 0.0944(15) 0.0527(16) 0.053(4) Uani 1 1 d . . . . .
N1 N 0.207(2) 0.1885(17) 0.4868(17) 0.037(4) Uani 1 1 d . . . . .
C8 C 0.322(3) -0.305(2) 0.565(2) 0.051(5) Uani 1 1 d . . . . .
H7 H 0.3310 -0.4023 0.6219 0.061 Uiso 1 1 calc R U . . .
C9 C 0.265(3) -0.201(2) 0.621(2) 0.040(4) Uani 1 1 d . . . . .
C6 C 0.347(3) -0.119(2) 0.342(3) 0.045(5) Uani 1 1 d . . . . .
H8 H 0.3740 -0.0929 0.2453 0.054 Uiso 1 1 calc R U . . .
C11 C 0.086(3) 0.161(3) 0.762(3) 0.056(6) Uani 1 1 d . . . . .
H11 H 0.0486 0.1497 0.8555 0.067 Uiso 1 1 calc R U . . .
C13 C 0.160(3) 0.309(2) 0.519(3) 0.051(6) Uani 1 1 d . . . . .
H9 H 0.1677 0.4003 0.4470 0.062 Uiso 1 1 calc R U . . .
C3 C 0.190(2) 0.058(2) 0.589(2) 0.040(5) Uani 1 1 d . . . . .
C1 C 0.589(3) 0.198(2) 0.011(2) 0.053(6) Uani 1 1 d . . . . .
H1 H 0.6416 0.1015 0.0230 0.079 Uiso 1 1 calc R U . . .
H2 H 0.6444 0.2273 0.0632 0.079 Uiso 1 1 calc R U . . .
H3 H 0.6214 0.2599 -0.0868 0.079 Uiso 1 1 calc R U . . .
C7 C 0.361(3) -0.257(3) 0.426(3) 0.053(6) Uani 1 1 d . . . . .
C4 C 0.248(2) -0.058(2) 0.541(2) 0.038(4) Uani 1 1 d . . . . .
C12 C 0.102(3) 0.293(3) 0.656(3) 0.064(7) Uani 1 1 d . . . . .
H10 H 0.0728 0.3732 0.6764 0.076 Uiso 1 1 calc R U . . .
C5 C 0.291(2) -0.009(2) 0.393(2) 0.041(5) Uani 1 1 d . . . . .
C2 C 0.238(4) 0.375(2) -0.055(2) 0.060(6) Uani 1 1 d . . . . .
H4 H 0.0975 0.3930 -0.0264 0.090 Uiso 1 1 calc R U . . .
H5 H 0.2716 0.3708 -0.1453 0.090 Uiso 1 1 calc R U . . .
H6 H 0.3001 0.4512 -0.0613 0.090 Uiso 1 1 calc R U . . .
C10 C 0.127(3) 0.043(3) 0.728(3) 0.058(6) Uani 1 1 d . . . . .
H12 H 0.1135 -0.0471 0.8000 0.070 Uiso 1 1 calc R U . . .

loop_
_atom_site_aniso_label
_atom_site_aniso_U_11
_atom_site_aniso_U_22
_atom_site_aniso_U_33
_atom_site_aniso_U_23
_atom_site_aniso_U_13
_atom_site_aniso_U_12
Pt1 0.0415(4) 0.0282(4) 0.0248(5) -0.0087(3) -0.0104(3) -0.0004(2)
Cl1 0.130(5) 0.026(3) 0.041(4) -0.009(2) -0.012(3) -0.009(3)
S1 0.049(2) 0.031(2) 0.023(3) -0.0069(19) -0.014(2) -0.0008(18)
F2 0.084(8) 0.058(8) 0.027(7) -0.009(6) -0.023(6) -0.006(6)
F1 0.118(10) 0.039(7) 0.050(9) -0.022(6) -0.032(8) 0.011(7)
O1 0.079(9) 0.048(9) 0.032(9) -0.011(7) -0.009(7) -0.022(7)
N1 0.051(8) 0.047(10) 0.022(9) -0.018(8) -0.018(7) -0.002(7)
C8 0.083(14) 0.021(9) 0.036(13) 0.001(8) -0.009(11) -0.017(9)
C9 0.059(11) 0.041(11) 0.016(11) -0.004(8) -0.018(9) -0.003(9)
C6 0.047(10) 0.047(12) 0.049(15) -0.032(11) 0.001(10) -0.011(9)
C11 0.061(12) 0.066(16) 0.044(15) -0.027(13) -0.019(11) 0.007(11)
C13 0.057(11) 0.046(12) 0.050(15) -0.027(11) -0.006(11) 0.005(9)
C3 0.027(8) 0.054(12) 0.036(12) -0.011(10) -0.025(8) 0.010(8)
C1 0.060(11) 0.045(12) 0.040(14) -0.011(10) 0.012(10) -0.024(9)
C7 0.060(12) 0.062(15) 0.052(16) -0.030(12) -0.036(11) 0.013(10)
C4 0.033(8) 0.055(12) 0.040(13) -0.028(10) -0.020(8) 0.005(8)
C12 0.058(12) 0.10(2) 0.060(18) -0.057(17) -0.021(12) 0.010(12)
C5 0.042(9) 0.047(12) 0.041(13) -0.024(10) -0.029(9) 0.025(8)
C2 0.094(16) 0.049(13) 0.026(13) 0.005(10) -0.042(12) 0.007(12)
C10 0.041(10) 0.074(17) 0.057(17) -0.034(14) 0.004(11) -0.007(10)

loop_
_atom_type_symbol
_atom_type_description
_atom_type_scat_dispersion_real
_atom_type_scat_dispersion_imag
_atom_type_scat_source
C C 0.0030 0.0020 'International Tables Vol C Tables 4.2.6.8 and 6.1.1.4'
H H 0.0000 0.0000 'International Tables Vol C Tables 4.2.6.8 and 6.1.1.4'
Cl Cl 0.1480 0.1590 'International Tables Vol C Tables 4.2.6.8 and 6.1.1.4'
F F 0.0170 0.0100 'International Tables Vol C Tables 4.2.6.8 and 6.1.1.4'
N N 0.0060 0.0030 'International Tables Vol C Tables 4.2.6.8 and 6.1.1.4'
O O 0.0110 0.0060 'International Tables Vol C Tables 4.2.6.8 and 6.1.1.4'
Pt Pt -1.7030 8.3910 'International Tables Vol C Tables 4.2.6.8 and 6.1.1.4'
S S 0.1250 0.1230 'International Tables Vol C Tables 4.2.6.8 and 6.1.1.4'

loop_
_geom_angle_atom_site_label_1
_geom_angle_atom_site_label_2
_geom_angle_atom_site_label_3
_geom_angle
_geom_angle_site_symmetry_1
_geom_angle_site_symmetry_3
_geom_angle_publ_flag
C5 Pt1 N1 79.2(7) . . ?
C5 Pt1 S1 97.8(6) . . ?
N1 Pt1 S1 177.0(5) . . ?
C5 Pt1 Cl1 172.0(6) . . ?
N1 Pt1 Cl1 93.2(5) . . ?
S1 Pt1 Cl1 89.8(2) . . ?
O1 S1 C1 107.8(9) . . ?
O1 S1 C2 105.2(11) . . ?
C1 S1 C2 103.5(11) . . ?
O1 S1 Pt1 119.7(7) . . ?
C1 S1 Pt1 106.0(9) . . ?
C2 S1 Pt1 113.4(8) . . ?
C3 N1 C13 120.7(19) . . ?
C3 N1 Pt1 116.3(13) . . ?
C13 N1 Pt1 122.5(15) . . ?
C7 C8 C9 116(2) . . ?
C7 C8 H7 122.0 . . ?
C9 C8 H7 122.0 . . ?
F2 C9 C4 120.0(18) . . ?
F2 C9 C8 116.9(19) . . ?
C4 C9 C8 123.0(19) . . ?
C7 C6 C5 122(2) . . ?
C7 C6 H8 118.8 . . ?
C5 C6 H8 118.8 . . ?
C12 C11 C10 118(3) . . ?
C12 C11 H11 120.9 . . ?
C10 C11 H11 120.9 . . ?
C12 C13 N1 120(2) . . ?
C12 C13 H9 120.1 . . ?
N1 C13 H9 120.1 . . ?
N1 C3 C10 118.5(19) . . ?
N1 C3 C4 114.8(18) . . ?
C10 C3 C4 127(2) . . ?
S1 C1 H1 109.5 . . ?
S1 C1 H2 109.5 . . ?
H1 C1 H2 109.5 . . ?
S1 C1 H3 109.5 . . ?
H1 C1 H3 109.5 . . ?
H2 C1 H3 109.5 . . ?
C8 C7 F1 118(2) . . ?
C8 C7 C6 124(2) . . ?
F1 C7 C6 118(2) . . ?
C9 C4 C5 120.0(17) . . ?
C9 C4 C3 127(2) . . ?
C5 C4 C3 112.9(19) . . ?
C13 C12 C11 121(2) . . ?
C13 C12 H10 119.4 . . ?
C11 C12 H10 119.4 . . ?
C4 C5 C6 115(2) . . ?
C4 C5 Pt1 116.1(14) . . ?
C6 C5 Pt1 129.3(17) . . ?
S1 C2 H4 109.5 . . ?
S1 C2 H5 109.5 . . ?
H4 C2 H5 109.5 . . ?
S1 C2 H6 109.5 . . ?
H4 C2 H6 109.5 . . ?
H5 C2 H6 109.5 . . ?
C11 C10 C3 122(3) . . ?
C11 C10 H12 119.1 . . ?
C3 C10 H12 119.1 . . ?

loop_
_geom_bond_atom_site_label_1
_geom_bond_atom_site_label_2
_geom_bond_distance
_geom_bond_site_symmetry_2
_geom_bond_publ_flag
Pt1 C5 2.00(2) . ?
Pt1 N1 2.042(16) . ?
Pt1 S1 2.227(5) . ?
Pt1 Cl1 2.386(5) . ?
S1 O1 1.488(15) . ?
S1 C1 1.787(19) . ?
S1 C2 1.820(19) . ?
F2 C9 1.32(2) . ?
F1 C7 1.35(2) . ?
N1 C3 1.34(2) . ?
N1 C13 1.40(3) . ?
C8 C7 1.33(3) . ?
C8 C9 1.41(3) . ?
C8 H7 0.9300 . ?
C9 C4 1.36(3) . ?
C6 C7 1.33(3) . ?
C6 C5 1.43(3) . ?
C6 H8 0.9300 . ?
C11 C12 1.36(4) . ?
C11 C10 1.38(3) . ?
C11 H11 0.9300 . ?
C13 C12 1.37(3) . ?
C13 H9 0.9300 . ?
C3 C10 1.40(3) . ?
C3 C4 1.46(3) . ?
C1 H1 0.9600 . ?
C1 H2 0.9600 . ?
C1 H3 0.9600 . ?
C4 C5 1.41(3) . ?
C12 H10 0.9300 . ?
C2 H4 0.9600 . ?
C2 H5 0.9600 . ?
C2 H6 0.9600 . ?
C10 H12 0.9300 . ?

loop_
_geom_hbond_atom_site_label_D
_geom_hbond_atom_site_label_H
_geom_hbond_atom_site_label_A
_geom_hbond_distance_DH
_geom_hbond_distance_HA
_geom_hbond_distance_DA
_geom_hbond_angle_DHA
_geom_hbond_site_symmetry_A
C6 H8 S1 0.93 2.87 3.39(2) 116.7 .
C6 H8 O1 0.93 2.38 3.11(3) 135.9 .
C13 H9 Cl1 0.93 2.53 3.17(3) 125.6 .
C1 H1 O1 0.96 2.43 3.32(3) 153.5 2_655
C1 H2 F2 0.96 2.50 3.44(3) 166.8 2_656
C10 H12 F2 0.93 2.25 2.86(3) 121.9 .
C10 H12 O1 0.93 2.67 3.18(3) 115.1 2_556

loop_
_geom_torsion_atom_site_label_1
_geom_torsion_atom_site_label_2
_geom_torsion_atom_site_label_3
_geom_torsion_atom_site_label_4
_geom_torsion
_geom_torsion_site_symmetry_1
_geom_torsion_site_symmetry_2
_geom_torsion_site_symmetry_3
_geom_torsion_site_symmetry_4
_geom_torsion_publ_flag
C7 C8 C9 F2 178.5(19) . . . . ?
C7 C8 C9 C4 1(3) . . . . ?
C3 N1 C13 C12 2(3) . . . . ?
Pt1 N1 C13 C12 173.0(16) . . . . ?
C13 N1 C3 C10 -1(3) . . . . ?
Pt1 N1 C3 C10 -172.6(13) . . . . ?
C13 N1 C3 C4 -178.8(16) . . . . ?
Pt1 N1 C3 C4 9.8(19) . . . . ?
C9 C8 C7 F1 178.1(18) . . . . ?
C9 C8 C7 C6 -1(4) . . . . ?
C5 C6 C7 C8 1(3) . . . . ?
C5 C6 C7 F1 -177.7(17) . . . . ?
F2 C9 C4 C5 -178.9(17) . . . . ?
C8 C9 C4 C5 -2(3) . . . . ?
F2 C9 C4 C3 2(3) . . . . ?
C8 C9 C4 C3 179.8(19) . . . . ?
N1 C3 C4 C9 172.4(16) . . . . ?
C10 C3 C4 C9 -5(3) . . . . ?
N1 C3 C4 C5 -6(2) . . . . ?
C10 C3 C4 C5 176.3(17) . . . . ?
N1 C13 C12 C11 -1(3) . . . . ?
C10 C11 C12 C13 -1(3) . . . . ?
C9 C4 C5 C6 2(3) . . . . ?
C3 C4 C5 C6 -179.4(15) . . . . ?
C9 C4 C5 Pt1 -178.9(13) . . . . ?
C3 C4 C5 Pt1 0(2) . . . . ?
C7 C6 C5 C4 -2(3) . . . . ?
C7 C6 C5 Pt1 179.1(15) . . . . ?
C12 C11 C10 C3 2(3) . . . . ?
N1 C3 C10 C11 -1(3) . . . . ?
C4 C3 C10 C11 176.4(18) . . . . ?
